data_2108444
loop_
_publ_author_name
'Bodart, Laurie'
'Tumanov, Nikolay'
'Wouters, Johan'

_publ_section_title
;
 Structural variety of clofaziminium salts: effect of the counter-ion on
 clofaziminium conformation and crystal packing
;
_journal_coeditor_code AW5025
_journal_issue 4
_journal_name_full 'Acta Crystallographica Section B'
_journal_page_first
;
;
_journal_paper_doi 10.1107/S2052520619007649
_journal_volume 75
_journal_year 2019
_chemical_formula_sum 'C34 H27 Cl2 N5 O3 S'
_chemical_formula_weight 656.56
_chemical_name_common 'Clofaziminium saccharinate'
_chemical_name_systematic
;
1,1,3-trioxo-2,3-dihydro-1,2-benzothiazol-2-ide; 
N-[(2E)-10-(4-chlorophenyl)-3-[(4-chlorophenyl)amino]
-2,10-dihydrophenazin-2-ylidene]propan-2-aminium
;
_space_group_crystal_system triclinic
_space_group_IT_number 2
_space_group_name_Hall '-P 1'
_space_group_name_H-M_alt 'P -1'
_symmetry_space_group_name_Hall '-P 1'
_symmetry_space_group_name_H-M 'P -1'
_atom_sites_solution_hydrogens mixed
_atom_sites_solution_primary dual
_atom_sites_solution_secondary dual
_audit_creation_method SHELXL-2016/6
_cell_angle_alpha 89.040(10)
_cell_angle_beta 88.864(10)
_cell_angle_gamma 83.781(7)
_cell_formula_units_Z 2
_cell_length_a 8.2115(7)
_cell_length_b 13.5327(12)
_cell_length_c 14.325(3)
_cell_measurement_reflns_used 1561
_cell_measurement_temperature 295(2)
_cell_measurement_theta_max 52.8540
_cell_measurement_theta_min 3.2540
_cell_volume 1582.0(4)
_computing_cell_refinement 'CrysAlisPro 1.171.39.46 (Rigaku Oxford Diffraction, 2018)'
_computing_data_collection 'CrysAlisPro 1.171.39.46 (Rigaku Oxford Diffraction, 2018)'
_computing_data_reduction 'CrysAlisPro 1.171.39.46 (Rigaku Oxford DiffractionO 2018)'
_computing_structure_refinement 'SHELXL-2016/6 (Sheldrick, 2016)'
_computing_structure_solution 'SHELXT 2014/5 (Sheldrick, 2014)'
_diffrn_ambient_temperature 295(2)
_diffrn_detector_area_resol_mean 10.3712
_diffrn_measured_fraction_theta_full 0.979
_diffrn_measured_fraction_theta_max 0.979
_diffrn_measurement_device 'four-circle diffractometer'
_diffrn_measurement_device_type 'Xcalibur Ruby Gemini ultra'
_diffrn_measurement_method \w
_diffrn_radiation_type CuK\a
_diffrn_radiation_wavelength 1.54184
_diffrn_reflns_av_R_equivalents 0.0378
_diffrn_reflns_av_unetI/netI 0.0568
_diffrn_reflns_Laue_measured_fraction_full 0.979
_diffrn_reflns_Laue_measured_fraction_max 0.979
_diffrn_reflns_limit_h_max 8
_diffrn_reflns_limit_h_min -8
_diffrn_reflns_limit_k_max 14
_diffrn_reflns_limit_k_min -14
_diffrn_reflns_limit_l_max 15
_diffrn_reflns_limit_l_min -15
_diffrn_reflns_number 7488
_diffrn_reflns_point_group_measured_fraction_full 0.979
_diffrn_reflns_point_group_measured_fraction_max 0.979
_diffrn_reflns_theta_full 54.229
_diffrn_reflns_theta_max 54.229
_diffrn_reflns_theta_min 3.086
_diffrn_source 'fine-focus sealed X-ray tube'
_diffrn_source_type 'Enhance Ultra (Cu) X-ray Source'
_exptl_absorpt_coefficient_mu 2.819
_exptl_absorpt_correction_T_max 1.00000
_exptl_absorpt_correction_T_min 0.54875
_exptl_absorpt_correction_type multi-scan
_exptl_absorpt_process_details
;
CrysAlisPro 1.171.39.46 (Rigaku Oxford Diffraction, 2018)
Empirical absorption correction using spherical harmonics, implemented in 
SCALE3 ABSPACK scaling algorithm.
;
_exptl_crystal_colour 'metallic dark red'
_exptl_crystal_density_diffrn 1.378
_exptl_crystal_description plate
_exptl_crystal_F_000 680
_exptl_crystal_size_max 0.540
_exptl_crystal_size_mid 0.290
_exptl_crystal_size_min 0.050
_refine_diff_density_max 0.231
_refine_diff_density_min -0.221
_refine_diff_density_rms 0.047
_refine_ls_extinction_method none
_refine_ls_goodness_of_fit_ref 1.079
_refine_ls_hydrogen_treatment mixed
_refine_ls_matrix_type full
_refine_ls_number_parameters 525
_refine_ls_number_reflns 3783
_refine_ls_number_restraints 483
_refine_ls_restrained_S_all 1.016
_refine_ls_R_factor_all 0.1123
_refine_ls_R_factor_gt 0.0638
_refine_ls_shift/su_max 0.001
_refine_ls_shift/su_mean 0.000
_refine_ls_structure_factor_coef Fsqd
_refine_ls_weighting_details 'w=1/[\s^2^(Fo^2^)+(0.0788P)^2^+0.9590P] where P=(Fo^2^+2Fc^2^)/3'
_refine_ls_weighting_scheme calc
_refine_ls_wR_factor_gt 0.1582
_refine_ls_wR_factor_ref 0.1895
_reflns_Friedel_coverage 0.000
_reflns_number_gt 2265
_reflns_number_total 3783
_reflns_threshold_expression I>2\s(I)
_cod_data_source_file aw5025sup1.cif
_cod_data_source_block lb0587_CFZ-SACC_LAG_MeCN_dried
_cod_original_cell_volume 1582.0(3)
_cod_database_code 2108444
_shelx_shelxl_version_number 2016/6
_shelx_space_group_comment
;
The symmetry employed for this shelxl refinement is uniquely defined
by the following loop, which should always be used as a source of
symmetry information in preference to the above space-group names.
They are only intended as comments.
;
_shelx_estimated_absorpt_t_min 0.311
_shelx_estimated_absorpt_t_max 0.872

loop_
_space_group_symop_operation_xyz
'x, y, z'
'-x, -y, -z'

loop_
_atom_site_label
_atom_site_type_symbol
_atom_site_fract_x
_atom_site_fract_y
_atom_site_fract_z
_atom_site_U_iso_or_equiv
_atom_site_adp_type
_atom_site_occupancy
_atom_site_site_symmetry_order
_atom_site_calc_flag
_atom_site_refinement_flags_posn
_atom_site_refinement_flags_adp
_atom_site_refinement_flags_occupancy
_atom_site_disorder_assembly
_atom_site_disorder_group
Cl1 Cl -0.2923(3) 0.96020(11) 0.17761(14) 0.1148(8) Uani 1 1 d . . . . .
Cl2 Cl 0.2546(2) -0.16057(13) 0.45445(18) 0.1325(9) Uani 1 1 d . . . . .
N1 N -0.2004(5) 0.5741(3) 0.3774(4) 0.0639(13) Uani 1 1 d . . . . .
N2 N -0.1568(5) 0.4065(3) 0.4940(4) 0.0649(13) Uani 1 1 d . . . . .
N4 N 0.1854(7) 0.4043(4) 0.1625(4) 0.0743(16) Uani 1 1 d . . . . .
H4 H 0.257(10) 0.362(6) 0.152(6) 0.13(3) Uiso 1 1 d . . . . .
C1 C -0.3858(7) 0.6581(4) 0.4937(5) 0.0743(17) Uani 1 1 d . . . . .
H1 H -0.399649 0.715725 0.457152 0.089 Uiso 1 1 calc R U . . .
C2 C -0.4656(7) 0.6538(4) 0.5760(5) 0.0742(17) Uani 1 1 d . . . . .
H2 H -0.535646 0.708528 0.595355 0.089 Uiso 1 1 calc R U . . .
C3 C -0.4458(7) 0.5683(4) 0.6336(5) 0.0749(17) Uani 1 1 d . . . . .
H3A H -0.502537 0.566300 0.690306 0.090 Uiso 1 1 calc R U . . .
C4 C -0.3418(7) 0.4880(4) 0.6050(4) 0.0700(16) Uani 1 1 d . . . . .
H4A H -0.326619 0.431816 0.643367 0.084 Uiso 1 1 calc R U . . .
C5 C -0.2586(7) 0.4892(4) 0.5198(4) 0.0630(15) Uani 1 1 d . . . . .
C6 C -0.0822(6) 0.4082(4) 0.4121(5) 0.0616(15) Uani 1 1 d . . . . .
C7 C 0.0247(7) 0.3233(4) 0.3854(4) 0.0636(16) Uani 1 1 d . . . . .
H7 H 0.036083 0.268255 0.425432 0.076 Uiso 1 1 calc R U . . .
C8 C 0.1104(7) 0.3200(4) 0.3038(4) 0.0630(15) Uani 1 1 d . . . . .
C9 C 0.0979(7) 0.4073(4) 0.2409(5) 0.0645(16) Uani 1 1 d . . . . .
C10 C -0.0097(7) 0.4908(4) 0.2660(4) 0.0680(16) Uani 1 1 d . . . . .
H10 H -0.021300 0.545838 0.226074 0.082 Uiso 1 1 calc R U . . .
C11 C -0.0975(7) 0.4926(4) 0.3480(4) 0.0620(15) Uani 1 1 d . . . . .
C12 C -0.2805(6) 0.5752(4) 0.4623(4) 0.0634(15) Uani 1 1 d . . . . .
C13 C -0.2138(7) 0.6643(4) 0.3203(4) 0.0679(16) Uani 1 1 d . . . . .
C14 C -0.1029(8) 0.7307(4) 0.3308(5) 0.090(2) Uani 1 1 d . . . . .
H14 H -0.013321 0.715739 0.369216 0.108 Uiso 1 1 calc R U . . .
C15 C -0.1255(10) 0.8216(4) 0.2830(5) 0.095(2) Uani 1 1 d . . . . .
H15 H -0.049763 0.867416 0.288455 0.114 Uiso 1 1 calc R U . . .
C16 C -0.2593(9) 0.8430(4) 0.2283(5) 0.083(2) Uani 1 1 d . . . . .
C17 C -0.3643(9) 0.7737(5) 0.2140(5) 0.096(2) Uani 1 1 d . . . . .
H17 H -0.450597 0.787317 0.173022 0.116 Uiso 1 1 calc R U . . .
C18 C -0.3425(8) 0.6837(4) 0.2601(5) 0.086(2) Uani 1 1 d . . . . .
H18 H -0.414054 0.636118 0.250860 0.104 Uiso 1 1 calc R U . . .
C19 C 0.2194(7) 0.1435(4) 0.3205(4) 0.0728(17) Uani 1 1 d . . . . .
C20 C 0.3726(7) 0.0911(4) 0.3348(5) 0.084(2) Uani 1 1 d . . . . .
H20 H 0.467485 0.118719 0.317006 0.101 Uiso 1 1 calc R U . . .
C21 C 0.3820(8) -0.0027(5) 0.3759(5) 0.100(2) Uani 1 1 d . . . . .
H21 H 0.483761 -0.038350 0.385372 0.120 Uiso 1 1 calc R U . . .
C22 C 0.2419(8) -0.0433(4) 0.4027(5) 0.088(2) Uani 1 1 d . . . . .
C23 C 0.0904(7) 0.0086(4) 0.3883(5) 0.0800(19) Uani 1 1 d . . . . .
H23 H -0.004189 -0.018734 0.407378 0.096 Uiso 1 1 calc R U . . .
C24 C 0.0791(7) 0.1007(4) 0.3458(4) 0.0772(18) Uani 1 1 d . . . . .
H24 H -0.023337 0.134556 0.334001 0.093 Uiso 1 1 calc R U . . .
C25 C 0.1866(7) 0.4829(5) 0.0912(5) 0.0797(18) Uani 1 1 d . . . . .
H25 H 0.073661 0.512890 0.082721 0.096 Uiso 1 1 calc R U . . .
C26 C 0.2483(9) 0.4372(5) 0.0003(5) 0.108(2) Uani 1 1 d . . . . .
H26A H 0.180346 0.387223 -0.016709 0.162 Uiso 1 1 calc R U . . .
H26B H 0.359055 0.407539 0.007267 0.162 Uiso 1 1 calc R U . . .
H26C H 0.244878 0.487843 -0.047598 0.162 Uiso 1 1 calc R U . . .
C27 C 0.2894(9) 0.5641(5) 0.1210(6) 0.113(3) Uani 1 1 d . . . . .
H27A H 0.401039 0.536275 0.128374 0.170 Uiso 1 1 calc R U . . .
H27B H 0.247211 0.591198 0.179259 0.170 Uiso 1 1 calc R U . . .
H27C H 0.284398 0.615841 0.074175 0.170 Uiso 1 1 calc R U . . .
N3 N 0.2125(6) 0.2377(3) 0.2749(4) 0.0718(14) Uani 1 1 d . . . . .
H3 H 0.316(8) 0.249(4) 0.233(4) 0.10(2) Uiso 1 1 d . . . . .
S1 S 0.6765(18) 0.2865(12) 0.1857(14) 0.073(3) Uani 0.50(4) 1 d D U P A 1
O1 O 0.732(3) 0.2359(18) 0.2713(15) 0.102(6) Uani 0.50(4) 1 d D U P A 1
O2 O 0.691(3) 0.3920(13) 0.179(2) 0.094(6) Uani 0.50(4) 1 d D U P A 1
O3 O 0.361(2) 0.184(3) 0.052(3) 0.099(6) Uani 0.50(4) 1 d D U P A 1
N5 N 0.492(2) 0.263(2) 0.1608(19) 0.061(4) Uani 0.50(4) 1 d D U P A 1
C28 C 0.487(2) 0.210(3) 0.085(2) 0.069(5) Uani 0.50(4) 1 d D U P A 1
C29 C 0.654(3) 0.181(2) 0.041(2) 0.061(4) Uani 0.50(4) 1 d D U P A 1
C30 C 0.697(3) 0.123(2) -0.036(2) 0.072(5) Uani 0.50(4) 1 d D U P A 1
H30 H 0.619307 0.093209 -0.068231 0.086 Uiso 0.50(4) 1 calc R U P A 1
C31 C 0.861(4) 0.111(3) -0.063(2) 0.092(7) Uani 0.50(4) 1 d D U P A 1
H31 H 0.894143 0.071508 -0.113450 0.110 Uiso 0.50(4) 1 calc R U P A 1
C32 C 0.976(3) 0.158(3) -0.016(2) 0.087(7) Uani 0.50(4) 1 d D U P A 1
H32 H 1.084466 0.150460 -0.037673 0.104 Uiso 0.50(4) 1 calc R U P A 1
C33 C 0.936(2) 0.214(3) 0.060(2) 0.079(6) Uani 0.50(4) 1 d D U P A 1
H33 H 1.014062 0.244590 0.092201 0.095 Uiso 0.50(4) 1 calc R U P A 1
C34 C 0.772(2) 0.225(2) 0.0885(17) 0.064(4) Uani 0.50(4) 1 d D U P A 1
S1A S 0.6572(19) 0.2720(10) 0.1633(12) 0.061(3) Uani 0.50(4) 1 d D U P A 2
O1A O 0.699(3) 0.2341(17) 0.2567(13) 0.087(5) Uani 0.50(4) 1 d D U P A 2
O2A O 0.675(3) 0.3774(10) 0.1486(19) 0.080(5) Uani 0.50(4) 1 d D U P A 2
O3A O 0.358(2) 0.158(3) 0.028(2) 0.089(5) Uani 0.50(4) 1 d D U P A 2
N5A N 0.476(2) 0.248(2) 0.1365(19) 0.063(4) Uani 0.50(4) 1 d D U P A 2
C28A C 0.480(2) 0.186(2) 0.064(2) 0.061(4) Uani 0.50(4) 1 d D U P A 2
C29A C 0.650(2) 0.157(3) 0.024(2) 0.062(4) Uani 0.50(4) 1 d D U P A 2
C30A C 0.702(4) 0.094(3) -0.048(2) 0.079(6) Uani 0.50(4) 1 d D U P A 2
H30A H 0.628825 0.061293 -0.081237 0.095 Uiso 0.50(4) 1 calc R U P A 2
C31A C 0.868(4) 0.081(3) -0.068(2) 0.087(6) Uani 0.50(4) 1 d D U P A 2
H31A H 0.905520 0.040953 -0.118165 0.104 Uiso 0.50(4) 1 calc R U P A 2
C32A C 0.980(3) 0.125(3) -0.017(2) 0.088(6) Uani 0.50(4) 1 d D U P A 2
H32A H 1.090549 0.115527 -0.034011 0.106 Uiso 0.50(4) 1 calc R U P A 2
C33A C 0.932(3) 0.183(2) 0.058(2) 0.076(6) Uani 0.50(4) 1 d D U P A 2
H33A H 1.007678 0.209755 0.095216 0.091 Uiso 0.50(4) 1 calc R U P A 2
C34A C 0.764(2) 0.200(2) 0.0765(16) 0.061(4) Uani 0.50(4) 1 d D U P A 2

loop_
_atom_site_aniso_label
_atom_site_aniso_U_11
_atom_site_aniso_U_22
_atom_site_aniso_U_33
_atom_site_aniso_U_23
_atom_site_aniso_U_13
_atom_site_aniso_U_12
Cl1 0.1469(16) 0.0543(10) 0.1322(16) 0.0227(10) 0.0319(13) 0.0285(10)
Cl2 0.1178(15) 0.0653(11) 0.206(2) 0.0463(13) 0.0146(15) 0.0156(10)
N1 0.060(3) 0.043(3) 0.086(4) 0.003(2) 0.001(3) 0.005(2)
N2 0.063(3) 0.044(3) 0.086(4) 0.002(2) 0.002(3) 0.003(2)
N4 0.072(3) 0.062(3) 0.083(4) 0.013(3) 0.014(3) 0.010(3)
C1 0.071(4) 0.051(4) 0.099(5) -0.004(3) 0.001(4) 0.006(3)
C2 0.065(4) 0.055(4) 0.100(5) -0.009(4) 0.000(4) 0.007(3)
C3 0.065(4) 0.062(4) 0.096(5) -0.012(4) 0.010(3) -0.003(3)
C4 0.073(4) 0.052(3) 0.083(5) 0.004(3) 0.002(4) -0.001(3)
C5 0.063(3) 0.046(3) 0.080(4) -0.005(3) 0.000(3) -0.003(3)
C6 0.057(3) 0.045(3) 0.082(4) 0.002(3) -0.003(3) -0.001(3)
C7 0.066(3) 0.038(3) 0.085(5) 0.007(3) 0.003(3) 0.001(3)
C8 0.060(3) 0.040(3) 0.087(5) 0.002(3) -0.004(3) 0.000(3)
C9 0.059(3) 0.044(3) 0.090(5) 0.002(3) -0.003(3) -0.001(3)
C10 0.070(4) 0.048(3) 0.083(5) 0.010(3) -0.001(4) 0.004(3)
C11 0.060(3) 0.040(3) 0.085(4) 0.004(3) -0.007(3) 0.003(3)
C12 0.059(3) 0.045(3) 0.086(5) -0.002(3) -0.002(3) -0.002(3)
C13 0.071(4) 0.039(3) 0.091(5) 0.002(3) -0.002(4) 0.007(3)
C14 0.095(5) 0.061(4) 0.116(6) 0.007(4) -0.017(4) -0.009(4)
C15 0.124(6) 0.045(4) 0.117(6) 0.003(4) 0.003(5) -0.013(4)
C16 0.093(5) 0.049(4) 0.099(5) 0.014(4) 0.015(4) 0.018(4)
C17 0.086(5) 0.076(5) 0.122(6) 0.025(4) -0.015(4) 0.008(4)
C18 0.083(4) 0.058(4) 0.117(6) 0.011(4) -0.018(4) -0.006(3)
C19 0.069(4) 0.045(3) 0.101(5) 0.003(3) 0.007(4) 0.009(3)
C20 0.071(4) 0.056(4) 0.121(6) 0.004(4) 0.008(4) 0.010(3)
C21 0.074(4) 0.063(4) 0.156(7) 0.020(4) 0.007(4) 0.017(3)
C22 0.084(5) 0.040(3) 0.136(6) 0.012(4) 0.009(4) 0.005(3)
C23 0.074(4) 0.049(4) 0.114(5) 0.003(4) 0.006(4) 0.002(3)
C24 0.065(4) 0.048(4) 0.116(5) -0.001(3) 0.000(4) 0.008(3)
C25 0.071(4) 0.077(4) 0.087(5) 0.017(4) 0.009(4) 0.003(3)
C26 0.105(5) 0.106(6) 0.104(6) 0.019(5) 0.024(5) 0.018(4)
C27 0.117(6) 0.084(5) 0.138(7) 0.020(5) 0.002(5) -0.019(4)
N3 0.067(3) 0.047(3) 0.098(4) 0.006(3) 0.012(3) 0.007(2)
S1 0.060(4) 0.074(5) 0.086(6) -0.033(4) 0.001(3) -0.008(3)
O1 0.088(10) 0.117(11) 0.093(8) -0.026(8) -0.031(7) 0.037(9)
O2 0.112(9) 0.068(7) 0.107(14) -0.050(7) 0.013(9) -0.031(7)
O3 0.073(6) 0.095(16) 0.132(17) -0.063(9) -0.022(9) -0.010(8)
N5 0.055(6) 0.058(9) 0.071(11) -0.028(7) -0.010(6) -0.004(5)
C28 0.062(6) 0.058(16) 0.089(14) -0.029(9) -0.007(7) -0.004(8)
C29 0.073(6) 0.031(12) 0.078(11) -0.011(6) -0.002(7) 0.007(7)
C30 0.075(7) 0.038(14) 0.098(11) -0.021(8) -0.014(8) 0.017(8)
C31 0.089(9) 0.057(17) 0.126(11) -0.033(10) 0.015(8) 0.015(10)
C32 0.065(8) 0.070(18) 0.123(11) -0.015(12) 0.019(7) 0.009(9)
C33 0.064(6) 0.051(16) 0.121(10) -0.018(10) 0.014(7) 0.000(7)
C34 0.065(6) 0.041(11) 0.087(8) -0.014(7) 0.014(6) -0.011(7)
S1A 0.074(4) 0.043(4) 0.067(5) -0.011(3) -0.008(3) -0.007(3)
O1A 0.090(11) 0.110(10) 0.060(8) 0.026(8) -0.007(7) -0.013(8)
O2A 0.117(9) 0.024(7) 0.101(14) -0.022(6) -0.002(9) -0.014(5)
O3A 0.070(6) 0.090(15) 0.111(14) -0.059(8) 0.001(7) -0.014(7)
N5A 0.070(6) 0.053(10) 0.066(12) -0.025(7) -0.003(6) -0.003(6)
C28A 0.065(6) 0.036(11) 0.082(12) -0.022(7) -0.005(7) -0.001(7)
C29A 0.070(6) 0.039(14) 0.076(11) -0.015(7) 0.006(7) 0.005(7)
C30A 0.093(7) 0.046(16) 0.096(10) -0.028(8) 0.005(8) 0.006(9)
C31A 0.095(8) 0.057(16) 0.100(10) -0.020(9) 0.019(7) 0.026(10)
C32A 0.081(8) 0.059(16) 0.119(11) -0.008(10) 0.013(8) 0.018(9)
C33A 0.071(6) 0.049(15) 0.109(10) -0.005(9) 0.010(7) -0.012(8)
C34A 0.067(6) 0.031(10) 0.083(9) -0.010(6) 0.003(7) 0.003(7)

loop_
_atom_type_symbol
_atom_type_description
_atom_type_scat_dispersion_real
_atom_type_scat_dispersion_imag
_atom_type_scat_source
C C 0.0181 0.0091 'International Tables Vol C Tables 4.2.6.8 and 6.1.1.4'
H H 0.0000 0.0000 'International Tables Vol C Tables 4.2.6.8 and 6.1.1.4'
Cl Cl 0.3639 0.7018 'International Tables Vol C Tables 4.2.6.8 and 6.1.1.4'
N N 0.0311 0.0180 'International Tables Vol C Tables 4.2.6.8 and 6.1.1.4'
O O 0.0492 0.0322 'International Tables Vol C Tables 4.2.6.8 and 6.1.1.4'
S S 0.3331 0.5567 'International Tables Vol C Tables 4.2.6.8 and 6.1.1.4'

loop_
_geom_angle_atom_site_label_1
_geom_angle_atom_site_label_2
_geom_angle_atom_site_label_3
_geom_angle
C12 N1 C11 121.9(5)
C12 N1 C13 118.8(4)
C11 N1 C13 119.1(5)
C6 N2 C5 118.0(5)
C9 N4 C25 127.0(5)
C9 N4 H4 122(6)
C25 N4 H4 110(6)
C2 C1 C12 120.2(6)
C2 C1 H1 119.9
C12 C1 H1 119.9
C1 C2 C3 121.4(5)
C1 C2 H2 119.3
C3 C2 H2 119.3
C4 C3 C2 119.1(6)
C4 C3 H3A 120.5
C2 C3 H3A 120.5
C3 C4 C5 121.2(6)
C3 C4 H4A 119.4
C5 C4 H4A 119.4
N2 C5 C4 118.9(5)
N2 C5 C12 121.9(5)
C4 C5 C12 119.2(5)
N2 C6 C7 118.3(5)
N2 C6 C11 124.2(5)
C7 C6 C11 117.5(6)
C8 C7 C6 122.1(5)
C8 C7 H7 118.9
C6 C7 H7 118.9
C7 C8 N3 123.5(5)
C7 C8 C9 119.8(5)
N3 C8 C9 116.7(6)
N4 C9 C10 122.2(5)
N4 C9 C8 119.4(5)
C10 C9 C8 118.4(6)
C11 C10 C9 121.3(5)
C11 C10 H10 119.4
C9 C10 H10 119.4
C10 C11 N1 123.5(5)
C10 C11 C6 120.9(5)
N1 C11 C6 115.6(5)
N1 C12 C5 118.4(5)
N1 C12 C1 122.7(5)
C5 C12 C1 118.9(6)
C14 C13 C18 121.0(5)
C14 C13 N1 119.0(5)
C18 C13 N1 119.9(5)
C13 C14 C15 119.0(6)
C13 C14 H14 120.5
C15 C14 H14 120.5
C16 C15 C14 119.7(7)
C16 C15 H15 120.1
C14 C15 H15 120.1
C17 C16 C15 120.7(6)
C17 C16 Cl1 120.8(6)
C15 C16 Cl1 118.5(6)
C16 C17 C18 119.8(7)
C16 C17 H17 120.1
C18 C17 H17 120.1
C17 C18 C13 119.5(6)
C17 C18 H18 120.2
C13 C18 H18 120.2
C24 C19 C20 119.8(5)
C24 C19 N3 121.8(5)
C20 C19 N3 118.3(6)
C21 C20 C19 119.3(6)
C21 C20 H20 120.4
C19 C20 H20 120.4
C22 C21 C20 120.4(6)
C22 C21 H21 119.8
C20 C21 H21 119.8
C21 C22 C23 120.2(5)
C21 C22 Cl2 120.2(5)
C23 C22 Cl2 119.6(5)
C24 C23 C22 120.0(6)
C24 C23 H23 120.0
C22 C23 H23 120.0
C23 C24 C19 120.3(5)
C23 C24 H24 119.9
C19 C24 H24 119.9
N4 C25 C26 108.9(5)
N4 C25 C27 111.3(6)
C26 C25 C27 111.7(6)
N4 C25 H25 108.3
C26 C25 H25 108.3
C27 C25 H25 108.3
C25 C26 H26A 109.5
C25 C26 H26B 109.5
H26A C26 H26B 109.5
C25 C26 H26C 109.5
H26A C26 H26C 109.5
H26B C26 H26C 109.5
C25 C27 H27A 109.5
C25 C27 H27B 109.5
H27A C27 H27B 109.5
C25 C27 H27C 109.5
H27A C27 H27C 109.5
H27B C27 H27C 109.5
C8 N3 C19 123.4(5)
C8 N3 H3 118(3)
C19 N3 H3 115(3)
O2 S1 O1 117.1(12)
O2 S1 N5 110.7(11)
O1 S1 N5 111.2(11)
O2 S1 C34 110.2(10)
O1 S1 C34 110.1(11)
N5 S1 C34 95.5(7)
C28 N5 S1 113.0(10)
O3 C28 N5 124.8(14)
O3 C28 C29 121.9(15)
N5 C28 C29 113.3(11)
C30 C29 C34 120.6(11)
C30 C29 C28 129.6(13)
C34 C29 C28 109.8(10)
C29 C30 C31 117.4(13)
C29 C30 H30 121.3
C31 C30 H30 121.3
C32 C31 C30 121.3(14)
C32 C31 H31 119.3
C30 C31 H31 119.3
C33 C32 C31 121.8(14)
C33 C32 H32 119.1
C31 C32 H32 119.1
C32 C33 C34 117.1(14)
C32 C33 H33 121.4
C34 C33 H33 121.4
C29 C34 C33 121.7(12)
C29 C34 S1 108.2(9)
C33 C34 S1 130.0(12)
O1A S1A O2A 114.5(11)
O1A S1A N5A 110.7(10)
O2A S1A N5A 110.9(10)
O1A S1A C34A 111.7(11)
O2A S1A C34A 110.8(9)
N5A S1A C34A 96.8(7)
C28A N5A S1A 111.7(10)
O3A C28A N5A 124.7(13)
O3A C28A C29A 121.3(13)
N5A C28A C29A 113.8(12)
C30A C29A C34A 119.9(12)
C30A C29A C28A 130.5(13)
C34A C29A C28A 109.5(11)
C31A C30A C29A 117.6(14)
C31A C30A H30A 121.2
C29A C30A H30A 121.2
C30A C31A C32A 122.1(14)
C30A C31A H31A 119.0
C32A C31A H31A 119.0
C33A C32A C31A 121.4(14)
C33A C32A H32A 119.3
C31A C32A H32A 119.3
C32A C33A C34A 116.7(14)
C32A C33A H33A 121.6
C34A C33A H33A 121.6
C29A C34A C33A 122.1(12)
C29A C34A S1A 108.1(9)
C33A C34A S1A 129.8(12)

loop_
_geom_bond_atom_site_label_1
_geom_bond_atom_site_label_2
_geom_bond_distance
Cl1 C16 1.730(6)
Cl2 C22 1.733(6)
N1 C12 1.371(7)
N1 C11 1.381(6)
N1 C13 1.453(7)
N2 C6 1.313(7)
N2 C5 1.374(6)
N4 C9 1.320(7)
N4 C25 1.462(7)
N4 H4 0.79(7)
C1 C2 1.341(8)
C1 C12 1.414(7)
C1 H1 0.9300
C2 C3 1.407(8)
C2 H2 0.9300
C3 C4 1.370(7)
C3 H3A 0.9300
C4 C5 1.387(8)
C4 H4A 0.9300
C5 C12 1.412(7)
C6 C7 1.420(7)
C6 C11 1.451(7)
C7 C8 1.352(7)
C7 H7 0.9300
C8 N3 1.383(6)
C8 C9 1.469(7)
C9 C10 1.404(7)
C10 C11 1.364(7)
C10 H10 0.9300
C13 C14 1.359(8)
C13 C18 1.377(8)
C14 C15 1.394(8)
C14 H14 0.9300
C15 C16 1.365(9)
C15 H15 0.9300
C16 C17 1.362(9)
C17 C18 1.373(8)
C17 H17 0.9300
C18 H18 0.9300
C19 C24 1.384(8)
C19 C20 1.392(8)
C19 N3 1.420(7)
C20 C21 1.385(8)
C20 H20 0.9300
C21 C22 1.373(9)
C21 H21 0.9300
C22 C23 1.379(8)
C23 C24 1.373(7)
C23 H23 0.9300
C24 H24 0.9300
C25 C26 1.506(8)
C25 C27 1.528(9)
C25 H25 0.9800
C26 H26A 0.9600
C26 H26B 0.9600
C26 H26C 0.9600
C27 H27A 0.9600
C27 H27B 0.9600
C27 H27C 0.9600
N3 H3 1.05(7)
S1 O2 1.446(11)
S1 O1 1.451(11)
S1 N5 1.629(11)
S1 C34 1.759(11)
O3 C28 1.232(13)
N5 C28 1.321(14)
C28 C29 1.515(14)
C29 C30 1.378(13)
C29 C34 1.387(13)
C30 C31 1.386(14)
C30 H30 0.9300
C31 C32 1.379(15)
C31 H31 0.9300
C32 C33 1.363(14)
C32 H32 0.9300
C33 C34 1.388(13)
C33 H33 0.9300
S1A O1A 1.459(11)
S1A O2A 1.460(10)
S1A N5A 1.617(11)
S1A C34A 1.752(11)
O3A C28A 1.234(13)
N5A C28A 1.342(13)
C28A C29A 1.512(13)
C29A C30A 1.383(13)
C29A C34A 1.395(13)
C30A C31A 1.378(14)
C30A H30A 0.9300
C31A C32A 1.380(15)
C31A H31A 0.9300
C32A C33A 1.371(14)
C32A H32A 0.9300
C33A C34A 1.395(13)
C33A H33A 0.9300

loop_
_geom_hbond_atom_site_label_D
_geom_hbond_atom_site_label_H
_geom_hbond_atom_site_label_A
_geom_hbond_distance_DH
_geom_hbond_distance_HA
_geom_hbond_distance_DA
_geom_hbond_angle_DHA
_geom_hbond_site_symmetry_A
N4 H4 N5 0.79(7) 2.22(8) 2.99(2) 163(8) .
N4 H4 N5A 0.79(7) 2.25(8) 3.04(2) 174(8) .
C24 H24 O1 0.93 2.48 3.40(2) 167.9 1_455
C26 H26C O2 0.96 2.55 3.49(2) 166.1 2_665
C26 H26C O2A 0.96 2.45 3.370(18) 160.9 2_665
N3 H3 N5 1.05(7) 1.78(7) 2.84(2) 178(5) .
N3 H3 N5A 1.05(7) 1.88(7) 2.92(2) 165(5) .

loop_
_geom_torsion_atom_site_label_1
_geom_torsion_atom_site_label_2
_geom_torsion_atom_site_label_3
_geom_torsion_atom_site_label_4
_geom_torsion
C12 C1 C2 C3 0.9(9)
C1 C2 C3 C4 0.4(9)
C2 C3 C4 C5 -1.2(9)
C6 N2 C5 C4 178.4(5)
C6 N2 C5 C12 -1.8(8)
C3 C4 C5 N2 -179.4(5)
C3 C4 C5 C12 0.8(8)
C5 N2 C6 C7 179.3(5)
C5 N2 C6 C11 1.4(8)
N2 C6 C7 C8 -177.8(5)
C11 C6 C7 C8 0.2(8)
C6 C7 C8 N3 -178.5(5)
C6 C7 C8 C9 1.8(8)
C25 N4 C9 C10 0.0(10)
C25 N4 C9 C8 178.9(6)
C7 C8 C9 N4 178.2(6)
N3 C8 C9 N4 -1.5(8)
C7 C8 C9 C10 -2.8(8)
N3 C8 C9 C10 177.4(5)
N4 C9 C10 C11 -179.2(6)
C8 C9 C10 C11 1.9(8)
C9 C10 C11 N1 177.6(5)
C9 C10 C11 C6 0.1(9)
C12 N1 C11 C10 -176.7(5)
C13 N1 C11 C10 -1.8(8)
C12 N1 C11 C6 0.9(7)
C13 N1 C11 C6 175.8(5)
N2 C6 C11 C10 176.7(5)
C7 C6 C11 C10 -1.2(8)
N2 C6 C11 N1 -1.0(8)
C7 C6 C11 N1 -178.9(5)
C11 N1 C12 C5 -1.3(8)
C13 N1 C12 C5 -176.2(5)
C11 N1 C12 C1 179.8(5)
C13 N1 C12 C1 4.9(8)
N2 C5 C12 N1 1.7(8)
C4 C5 C12 N1 -178.5(5)
N2 C5 C12 C1 -179.3(5)
C4 C5 C12 C1 0.5(8)
C2 C1 C12 N1 177.6(6)
C2 C1 C12 C5 -1.3(8)
C12 N1 C13 C14 89.7(7)
C11 N1 C13 C14 -85.3(7)
C12 N1 C13 C18 -87.0(7)
C11 N1 C13 C18 98.0(6)
C18 C13 C14 C15 3.2(10)
N1 C13 C14 C15 -173.5(6)
C13 C14 C15 C16 1.2(10)
C14 C15 C16 C17 -5.1(11)
C14 C15 C16 Cl1 174.9(5)
C15 C16 C17 C18 4.6(11)
Cl1 C16 C17 C18 -175.3(5)
C16 C17 C18 C13 -0.3(10)
C14 C13 C18 C17 -3.7(10)
N1 C13 C18 C17 173.0(6)
C24 C19 C20 C21 -1.2(10)
N3 C19 C20 C21 -177.5(6)
C19 C20 C21 C22 -0.4(11)
C20 C21 C22 C23 0.5(12)
C20 C21 C22 Cl2 -179.8(6)
C21 C22 C23 C24 0.9(11)
Cl2 C22 C23 C24 -178.8(5)
C22 C23 C24 C19 -2.5(10)
C20 C19 C24 C23 2.6(10)
N3 C19 C24 C23 178.8(6)
C9 N4 C25 C26 -158.4(6)
C9 N4 C25 C27 78.1(8)
C7 C8 N3 C19 9.9(9)
C9 C8 N3 C19 -170.4(5)
C24 C19 N3 C8 46.8(9)
C20 C19 N3 C8 -137.0(6)
O2 S1 N5 C28 115(2)
O1 S1 N5 C28 -113(3)
C34 S1 N5 C28 1(3)
S1 N5 C28 O3 -179(3)
S1 N5 C28 C29 2(4)
O3 C28 C29 C30 -1(5)
N5 C28 C29 C30 177(4)
O3 C28 C29 C34 176(4)
N5 C28 C29 C34 -5(4)
C34 C29 C30 C31 0(4)
C28 C29 C30 C31 177(3)
C29 C30 C31 C32 -2(4)
C30 C31 C32 C33 2(4)
C31 C32 C33 C34 -1(4)
C30 C29 C34 C33 1(4)
C28 C29 C34 C33 -177(3)
C30 C29 C34 S1 -177(3)
C28 C29 C34 S1 6(3)
C32 C33 C34 C29 0(4)
C32 C33 C34 S1 177(2)
O2 S1 C34 C29 -119(2)
O1 S1 C34 C29 111(2)
N5 S1 C34 C29 -4(2)
O2 S1 C34 C33 64(3)
O1 S1 C34 C33 -66(3)
N5 S1 C34 C33 179(3)
O1A S1A N5A C28A -116(2)
O2A S1A N5A C28A 116(2)
C34A S1A N5A C28A 0(2)
S1A N5A C28A O3A -178(3)
S1A N5A C28A C29A -2(3)
O3A C28A C29A C30A -5(5)
N5A C28A C29A C30A 178(4)
O3A C28A C29A C34A 179(3)
N5A C28A C29A C34A 2(4)
C34A C29A C30A C31A -4(4)
C28A C29A C30A C31A -179(3)
C29A C30A C31A C32A 3(4)
C30A C31A C32A C33A 1(4)
C31A C32A C33A C34A -4(4)
C30A C29A C34A C33A 1(4)
C28A C29A C34A C33A 177(3)
C30A C29A C34A S1A -178(3)
C28A C29A C34A S1A -2(3)
C32A C33A C34A C29A 3(4)
C32A C33A C34A S1A -178(2)
O1A S1A C34A C29A 116(2)
O2A S1A C34A C29A -115(2)
N5A S1A C34A C29A 1(2)
O1A S1A C34A C33A -62(3)
O2A S1A C34A C33A 67(3)
N5A S1A C34A C33A -178(3)

_cod_database_fobs_code 2108444
